data_1570711
loop_
_publ_author_name
'Kurig, Sophia'
'Ketter, Fabian'
'Frommelius, Anne'
'Hakala, B. Viliam'
'van Leusen, Jan'
'Friese, Karen'
'Dronskowski, Richard'

_publ_section_title
;
 Exploring the Structure and Properties of VwSeyTe2&#x2212;y Mixed
 Crystals in the VTe2--VSe2 System
;
_journal_issue 12
_journal_name_full Inorganics
_journal_page_first 481
_journal_paper_doi 10.3390/inorganics11120481
_journal_volume 11
_journal_year 2023
_chemical_formula_sum 'Se0.42 Te1.58 V1.1'
_chemical_formula_weight 290.81
_space_group_crystal_system trigonal
_space_group_IT_number 164
_space_group_name_Hall '-P 3 2"'
_space_group_name_H-M_alt 'P -3 m 1'
_audit_creation_method SHELXL-2018/1
_cell_angle_alpha 90
_cell_angle_beta 90
_cell_angle_gamma 120
_cell_formula_units_Z 1
_cell_length_a 3.633(7)
_cell_length_b 3.633(7)
_cell_length_c 6.365(12)
_cell_measurement_reflns_used 399
_cell_measurement_temperature 293(2)
_cell_measurement_theta_max 29.704
_cell_measurement_theta_min 3.201
_cell_volume 72.8(2)
_computing_structure_refinement 'SHELXL-2018/1 (Sheldrick, 2018)'
_diffrn_ambient_temperature 293(2)
_diffrn_measured_fraction_theta_full 1.000
_diffrn_measured_fraction_theta_max 0.982
_diffrn_measurement_device_type 'Bruker APEX CCD'
_diffrn_radiation_type MoK\a
_diffrn_radiation_wavelength 0.71073
_diffrn_reflns_av_R_equivalents 0.0282
_diffrn_reflns_av_unetI/netI 0.0215
_diffrn_reflns_Laue_measured_fraction_full 1.000
_diffrn_reflns_Laue_measured_fraction_max 0.982
_diffrn_reflns_limit_h_max 4
_diffrn_reflns_limit_h_min -5
_diffrn_reflns_limit_k_max 5
_diffrn_reflns_limit_k_min -4
_diffrn_reflns_limit_l_max 7
_diffrn_reflns_limit_l_min -9
_diffrn_reflns_number 585
_diffrn_reflns_point_group_measured_fraction_full 1.000
_diffrn_reflns_point_group_measured_fraction_max 0.982
_diffrn_reflns_theta_full 25.242
_diffrn_reflns_theta_max 31.001
_diffrn_reflns_theta_min 3.201
_diffrn_source 'fine-focus sealed tube'
_exptl_absorpt_coefficient_mu 24.140
_exptl_absorpt_correction_T_max 0.7462
_exptl_absorpt_correction_T_min 0.3830
_exptl_absorpt_correction_type multi-scan
_exptl_absorpt_process_details 'SADABAS, R. H. Blessing, Acta Crystallogr. A 1995, 51, 33'
_exptl_crystal_colour black
_exptl_crystal_density_diffrn 6.639
_exptl_crystal_description hexagonal
_exptl_crystal_F_000 122
_exptl_crystal_size_max 0.08
_exptl_crystal_size_mid 0.07
_exptl_crystal_size_min 0.07
_refine_diff_density_max 0.807
_refine_diff_density_min -0.904
_refine_diff_density_rms 0.215
_refine_ls_extinction_coef 0.200(18)
_refine_ls_extinction_expression Fc^*^=kFc[1+0.001xFc^2^\l^3^/sin(2\q)]^-1/4^
_refine_ls_extinction_method 'SHELXL-2018/1 (Sheldrick 2018)'
_refine_ls_goodness_of_fit_ref 0.987
_refine_ls_hydrogen_treatment undef
_refine_ls_matrix_type full
_refine_ls_number_parameters 14
_refine_ls_number_reflns 111
_refine_ls_number_restraints 0
_refine_ls_restrained_S_all 0.987
_refine_ls_R_factor_all 0.0202
_refine_ls_R_factor_gt 0.0192
_refine_ls_shift/su_max 0.000
_refine_ls_shift/su_mean 0.000
_refine_ls_structure_factor_coef Fsqd
_refine_ls_weighting_details 'w=1/[\s^2^(Fo^2^)+(0.0240P)^2^+0.2441P] where P=(Fo^2^+2Fc^2^)/3'
_refine_ls_weighting_scheme calc
_refine_ls_wR_factor_gt 0.0411
_refine_ls_wR_factor_ref 0.0416
_reflns_Friedel_coverage 0.000
_reflns_number_gt 107
_reflns_number_total 111
_reflns_threshold_expression 'I > 2\s(I)'
_cod_data_source_file V1.10Se0.42Te1.58_final.cif
_cod_data_source_block shelx
_cod_original_cell_volume 72.7(3)
_cod_original_formula_sum 'Se0.42 Te1.58 V1.10'
_cod_database_code 1570711
_shelx_shelxl_version_number 2018/1
_shelx_space_group_comment
;
The symmetry employed for this shelxl refinement is uniquely defined
by the following loop, which should always be used as a source of
symmetry information in preference to the above space-group names.
They are only intended as comments.
;

loop_
_space_group_symop_operation_xyz
'x, y, z'
'-y, x-y, z'
'-x+y, -x, z'
'y, x, -z'
'x-y, -y, -z'
'-x, -x+y, -z'
'-x, -y, -z'
'y, -x+y, -z'
'x-y, x, -z'
'-y, -x, z'
'-x+y, y, z'
'x, x-y, z'

loop_
_atom_site_label
_atom_site_type_symbol
_atom_site_fract_x
_atom_site_fract_y
_atom_site_fract_z
_atom_site_U_iso_or_equiv
_atom_site_adp_type
_atom_site_occupancy
_atom_site_site_symmetry_order
_atom_site_calc_flag
_atom_site_refinement_flags_posn
_atom_site_refinement_flags_adp
_atom_site_refinement_flags_occupancy
_atom_site_disorder_assembly
_atom_site_disorder_group
V1 V 0.000000 0.000000 0.000000 0.0469(10) Uani 1 12 d S T P . .
V2 V 0.000000 0.000000 0.500000 0.035(8) Uani 0.099(12) 12 d S T P . .
Se Se 0.333333 0.666667 0.214(3) 0.0088(16) Uani 0.21(3) 6 d S T P . .
Te Te 0.333333 0.666667 0.2664(9) 0.0186(5) Uani 0.79(3) 6 d S T P . .

loop_
_atom_site_aniso_label
_atom_site_aniso_U_11
_atom_site_aniso_U_22
_atom_site_aniso_U_33
_atom_site_aniso_U_23
_atom_site_aniso_U_13
_atom_site_aniso_U_12
V1 0.0629(14) 0.0629(14) 0.0149(10) 0.000 0.000 0.0315(7)
V2 0.036(10) 0.036(10) 0.034(13) 0.000 0.000 0.018(5)
Se 0.0120(14) 0.0120(14) 0.002(4) 0.000 0.000 0.0060(7)
Te 0.0163(4) 0.0163(4) 0.0230(13) 0.000 0.000 0.00816(19)

loop_
_atom_type_symbol
_atom_type_description
_atom_type_scat_dispersion_real
_atom_type_scat_dispersion_imag
_atom_type_scat_source
V V 0.3005 0.5294 'International Tables Vol C Tables 4.2.6.8 and 6.1.1.4'
Se Se -0.0929 2.2259 'International Tables Vol C Tables 4.2.6.8 and 6.1.1.4'
Te Te -0.5308 1.6751 'International Tables Vol C Tables 4.2.6.8 and 6.1.1.4'

loop_
_geom_angle_atom_site_label_1
_geom_angle_atom_site_label_2
_geom_angle_atom_site_label_3
_geom_angle
_geom_angle_site_symmetry_1
_geom_angle_site_symmetry_3
_geom_angle_publ_flag
Se V1 Se 180.0 7 . ?
Se V1 Se 93.1(4) 7 7_665 ?
Se V1 Se 86.9(4) . 7_665 ?
Se V1 Se 86.9(4) 7 1_445 ?
Se V1 Se 93.1(4) . 1_445 ?
Se V1 Se 180.0 7_665 1_445 ?
Se V1 Se 86.9(4) 7 1_545 ?
Se V1 Se 93.1(4) . 1_545 ?
Se V1 Se 86.9(4) 7_665 1_545 ?
Se V1 Se 93.1(4) 1_445 1_545 ?
Se V1 Se 93.1(4) 7 7_565 ?
Se V1 Se 86.9(4) . 7_565 ?
Se V1 Se 93.1(4) 7_665 7_565 ?
Se V1 Se 86.9(4) 1_445 7_565 ?
Se V1 Se 180.0 1_545 7_565 ?
Se V1 Te 5.9(2) 7 7 ?
Se V1 Te 174.1(2) . 7 ?
Se V1 Te 89.0(3) 7_665 7 ?
Se V1 Te 91.0(3) 1_445 7 ?
Se V1 Te 91.0(3) 1_545 7 ?
Se V1 Te 89.0(3) 7_565 7 ?
Se V1 Te 89.0(3) 7 7_665 ?
Se V1 Te 91.0(3) . 7_665 ?
Se V1 Te 5.9(2) 7_665 7_665 ?
Se V1 Te 174.1(2) 1_445 7_665 ?
Se V1 Te 91.0(3) 1_545 7_665 ?
Se V1 Te 89.0(3) 7_565 7_665 ?
Te V1 Te 84.67(18) 7 7_665 ?
Se V1 Te 91.0(3) 7 1_445 ?
Se V1 Te 89.0(3) . 1_445 ?
Se V1 Te 174.1(2) 7_665 1_445 ?
Se V1 Te 5.9(2) 1_445 1_445 ?
Se V1 Te 89.0(3) 1_545 1_445 ?
Se V1 Te 91.0(3) 7_565 1_445 ?
Te V1 Te 95.33(18) 7 1_445 ?
Te V1 Te 180.0 7_665 1_445 ?
Se V1 Te 174.1(2) 7 . ?
Se V1 Te 5.9(2) . . ?
Se V1 Te 91.0(3) 7_665 . ?
Se V1 Te 89.0(3) 1_445 . ?
Se V1 Te 89.0(3) 1_545 . ?
Se V1 Te 91.0(3) 7_565 . ?
Te V1 Te 180.0 7 . ?
Te V1 Te 95.33(18) 7_665 . ?
Te V1 Te 84.67(18) 1_445 . ?
Se V1 Te 91.0(3) 7 1_545 ?
Se V1 Te 89.0(3) . 1_545 ?
Se V1 Te 91.0(3) 7_665 1_545 ?
Se V1 Te 89.0(3) 1_445 1_545 ?
Se V1 Te 5.9(2) 1_545 1_545 ?
Se V1 Te 174.1(2) 7_565 1_545 ?
Te V1 Te 95.33(18) 7 1_545 ?
Te V1 Te 95.33(18) 7_665 1_545 ?
Te V1 Te 84.67(18) 1_445 1_545 ?
Te V1 Te 84.67(18) . 1_545 ?
Se V1 Te 89.0(3) 7 7_565 ?
Se V1 Te 91.0(3) . 7_565 ?
Se V1 Te 89.0(3) 7_665 7_565 ?
Se V1 Te 91.0(3) 1_445 7_565 ?
Se V1 Te 174.1(2) 1_545 7_565 ?
Se V1 Te 5.9(2) 7_565 7_565 ?
Te V1 Te 84.67(18) 7 7_565 ?
Te V1 Te 84.67(18) 7_665 7_565 ?
Te V1 Te 95.33(18) 1_445 7_565 ?
Te V1 Te 95.33(18) . 7_565 ?
Te V1 Te 180.00(19) 1_545 7_565 ?
Te V2 Te 180.0 7_666 1_445 ?
Te V2 Te 90.10(18) 7_666 . ?
Te V2 Te 89.90(18) 1_445 . ?
Te V2 Te 89.90(18) 7_666 7_556 ?
Te V2 Te 90.10(18) 1_445 7_556 ?
Te V2 Te 180.0 . 7_556 ?
Te V2 Te 89.90(18) 7_666 7_566 ?
Te V2 Te 90.10(18) 1_445 7_566 ?
Te V2 Te 90.10(18) . 7_566 ?
Te V2 Te 89.90(18) 7_556 7_566 ?
Te V2 Te 90.10(18) 7_666 1_545 ?
Te V2 Te 89.90(18) 1_445 1_545 ?
Te V2 Te 89.90(18) . 1_545 ?
Te V2 Te 90.10(18) 7_556 1_545 ?
Te V2 Te 180.0 7_566 1_545 ?
Te V2 Se 174.40(18) 7_666 1_445 ?
Te V2 Se 5.60(17) 1_445 1_445 ?
Te V2 Se 85.9(3) . 1_445 ?
Te V2 Se 94.1(3) 7_556 1_445 ?
Te V2 Se 94.1(3) 7_566 1_445 ?
Te V2 Se 85.9(3) 1_545 1_445 ?
Te V2 Se 5.60(17) 7_666 7_666 ?
Te V2 Se 174.40(18) 1_445 7_666 ?
Te V2 Se 94.1(3) . 7_666 ?
Te V2 Se 85.9(3) 7_556 7_666 ?
Te V2 Se 85.9(3) 7_566 7_666 ?
Te V2 Se 94.1(3) 1_545 7_666 ?
Se V2 Se 180.0(5) 1_445 7_666 ?
Te V2 Se 85.9(3) 7_666 7_556 ?
Te V2 Se 94.1(3) 1_445 7_556 ?
Te V2 Se 174.40(18) . 7_556 ?
Te V2 Se 5.60(17) 7_556 7_556 ?
Te V2 Se 85.9(3) 7_566 7_556 ?
Te V2 Se 94.1(3) 1_545 7_556 ?
Se V2 Se 98.3(4) 1_445 7_556 ?
Se V2 Se 81.7(4) 7_666 7_556 ?
Te V2 Se 94.1(3) 7_666 . ?
Te V2 Se 85.9(3) 1_445 . ?
Te V2 Se 5.60(17) . . ?
Te V2 Se 174.40(18) 7_556 . ?
Te V2 Se 94.1(3) 7_566 . ?
Te V2 Se 85.9(3) 1_545 . ?
Se V2 Se 81.7(4) 1_445 . ?
Se V2 Se 98.3(4) 7_666 . ?
Se V2 Se 180.0 7_556 . ?
Te V2 Se 94.1(3) 7_666 1_545 ?
Te V2 Se 85.9(3) 1_445 1_545 ?
Te V2 Se 85.9(3) . 1_545 ?
Te V2 Se 94.1(3) 7_556 1_545 ?
Te V2 Se 174.40(17) 7_566 1_545 ?
Te V2 Se 5.60(17) 1_545 1_545 ?
Se V2 Se 81.7(4) 1_445 1_545 ?
Se V2 Se 98.3(4) 7_666 1_545 ?
Se V2 Se 98.3(4) 7_556 1_545 ?
Se V2 Se 81.7(4) . 1_545 ?
Te V2 Se 85.9(3) 7_666 7_566 ?
Te V2 Se 94.1(3) 1_445 7_566 ?
Te V2 Se 94.1(3) . 7_566 ?
Te V2 Se 85.9(3) 7_556 7_566 ?
Te V2 Se 5.60(17) 7_566 7_566 ?
Te V2 Se 174.40(17) 1_545 7_566 ?
Se V2 Se 98.3(4) 1_445 7_566 ?
Se V2 Se 81.7(4) 7_666 7_566 ?
Se V2 Se 81.7(4) 7_556 7_566 ?
Se V2 Se 98.3(4) . 7_566 ?
Se V2 Se 180.0 1_545 7_566 ?
V1 Se V1 93.1(4) 1_565 . ?
V1 Se V1 93.1(4) 1_565 1_665 ?
V1 Se V1 93.1(4) . 1_665 ?
V1 Se V2 132.36(11) 1_565 1_665 ?
V1 Se V2 132.36(11) . 1_665 ?
V1 Se V2 73.96(15) 1_665 1_665 ?
V1 Se V2 73.96(15) 1_565 1_565 ?
V1 Se V2 132.36(11) . 1_565 ?
V1 Se V2 132.36(11) 1_665 1_565 ?
V2 Se V2 81.7(4) 1_665 1_565 ?
V1 Se V2 132.36(11) 1_565 . ?
V1 Se V2 73.96(15) . . ?
V1 Se V2 132.36(11) 1_665 . ?
V2 Se V2 81.7(4) 1_665 . ?
V2 Se V2 81.7(4) 1_565 . ?
V2 Te V2 89.90(18) 1_665 1_565 ?
V2 Te V2 89.90(18) 1_665 . ?
V2 Te V2 89.90(18) 1_565 . ?
V2 Te V1 132.91(5) 1_665 . ?
V2 Te V1 132.91(5) 1_565 . ?
V2 Te V1 74.28(14) . . ?
V2 Te V1 132.91(5) 1_665 1_565 ?
V2 Te V1 74.28(14) 1_565 1_565 ?
V2 Te V1 132.91(5) . 1_565 ?
V1 Te V1 84.67(18) . 1_565 ?
V2 Te V1 74.28(14) 1_665 1_665 ?
V2 Te V1 132.91(5) 1_565 1_665 ?
V2 Te V1 132.91(5) . 1_665 ?
V1 Te V1 84.67(18) . 1_665 ?
V1 Te V1 84.67(18) 1_565 1_665 ?

loop_
_geom_bond_atom_site_label_1
_geom_bond_atom_site_label_2
_geom_bond_distance
_geom_bond_site_symmetry_2
_geom_bond_publ_flag
V1 Se 2.502(9) 7 ?
V1 Se 2.502(9) . ?
V1 Se 2.502(9) 7_665 ?
V1 Se 2.502(9) 1_445 ?
V1 Se 2.502(9) 1_545 ?
V1 Se 2.502(9) 7_565 ?
V1 Te 2.697(5) 7 ?
V1 Te 2.697(5) 7_665 ?
V1 Te 2.697(5) 1_445 ?
V1 Te 2.697(5) . ?
V1 Te 2.697(5) 1_545 ?
V1 Te 2.697(5) 7_565 ?
V2 Te 2.571(5) 7_666 ?
V2 Te 2.571(5) 1_445 ?
V2 Te 2.571(5) . ?
V2 Te 2.571(5) 7_556 ?
V2 Te 2.571(5) 7_566 ?
V2 Te 2.571(5) 1_545 ?
V2 Se 2.776(11) 1_445 ?
V2 Se 2.776(11) 7_666 ?
V2 Se 2.776(11) 7_556 ?
V2 Se 2.776(11) . ?
V2 Se 2.776(11) 1_545 ?
V2 Se 2.776(11) 7_566 ?
